data_7046980
loop_
_publ_author_name
'Daneshmand, Pargol'
'Pinon, Leena'
'Schaper, Frank'

_publ_section_title
;
 Dinuclear iminophenoxide copper complexes in rac-lactide polymerisation.
;
_journal_issue 30
_journal_name_full 'Dalton transactions (Cambridge, England : 2003)'
_journal_page_first 10147
_journal_page_last 10161
_journal_paper_doi 10.1039/c8dt02140f
_journal_volume 47
_journal_year 2018
_chemical_formula_moiety 'C40 H28 Cl4 Cu N2 O2'
_chemical_formula_sum 'C40 H28 Cl4 Cu N2 O2'
_chemical_formula_weight 773.98
_space_group_crystal_system triclinic
_space_group_IT_number 2
_space_group_name_Hall '-P 1'
_space_group_name_H-M_alt 'P -1'
_symmetry_space_group_name_Hall '-P 1'
_symmetry_space_group_name_H-M 'P -1'
_atom_sites_solution_hydrogens geom
_atom_sites_solution_primary dual
_atom_sites_solution_secondary difmap
_audit_creation_date 2018-04-18
_audit_creation_method
;
Olex2 1.2
(compiled 2018.04.03 svn.r3497 for OlexSys, GUI svn.r5486)
;
_audit_update_record
;
2018-05-24 deposited with the CCDC.
2018-07-05 downloaded from the CCDC.
;
_cell_angle_alpha 72.8930(10)
_cell_angle_beta 72.3310(10)
_cell_angle_gamma 87.6490(10)
_cell_formula_units_Z 1
_cell_length_a 8.4189(3)
_cell_length_b 8.9201(3)
_cell_length_c 12.4839(4)
_cell_measurement_reflns_used 9791
_cell_measurement_temperature 150(2)
_cell_measurement_theta_max 60.65
_cell_measurement_theta_min 3.39
_cell_volume 852.56(5)
_computing_cell_refinement 'SAINT v8.34A (Bruker, 2013)'
_computing_data_collection 'APEX 2 (2013) Bruker AXS Inc., Madison, WI 53719-1173.'
_computing_data_reduction 'SAINT v8.34A (Bruker, 2013)'
_computing_molecular_graphics 'Olex2 (Dolomanov et al., 2009)'
_computing_publication_material 'Olex2 (Dolomanov et al., 2009)'
_computing_structure_refinement 'XL (Sheldrick, 2008)'
_computing_structure_solution 'ShelXT (Sheldrick, 2015)'
_diffrn_ambient_temperature 150
_diffrn_detector_area_resol_mean 10.24
_diffrn_measured_fraction_theta_full 0.997
_diffrn_measured_fraction_theta_max 0.994
_diffrn_measurement_device_type 'Bruker Venture Metaljet'
_diffrn_measurement_method '\f and \w scans'
_diffrn_radiation_type GaK\a
_diffrn_radiation_wavelength 1.34139
_diffrn_reflns_av_R_equivalents 0.0596
_diffrn_reflns_av_unetI/netI 0.0365
_diffrn_reflns_Laue_measured_fraction_full 0.997
_diffrn_reflns_Laue_measured_fraction_max 0.994
_diffrn_reflns_limit_h_max 10
_diffrn_reflns_limit_h_min -10
_diffrn_reflns_limit_k_max 11
_diffrn_reflns_limit_k_min -11
_diffrn_reflns_limit_l_max 16
_diffrn_reflns_limit_l_min -16
_diffrn_reflns_number 20783
_diffrn_reflns_point_group_measured_fraction_full 0.997
_diffrn_reflns_point_group_measured_fraction_max 0.994
_diffrn_reflns_theta_full 53.594
_diffrn_reflns_theta_max 60.638
_diffrn_reflns_theta_min 4.518
_diffrn_source 'Metal Jet'
_diffrn_standards_number 0
_exptl_absorpt_coefficient_mu 5.553
_exptl_absorpt_correction_T_max 0.7519
_exptl_absorpt_correction_T_min 0.3855
_exptl_absorpt_correction_type multi-scan
_exptl_absorpt_process_details
'SADABS-2014/2 (Bruker,2014/2) was used for absorption correction. wR2(int) was 0.1752 before and 0.0942 after correction. The Ratio of minimum to maximum transmission is 0.5127. The \l/2 correction factor is 0.00150.'
_exptl_crystal_colour brown
_exptl_crystal_colour_primary brown
_exptl_crystal_density_diffrn 1.507
_exptl_crystal_description block
_exptl_crystal_F_000 395
_exptl_crystal_size_max 0.25
_exptl_crystal_size_mid 0.13
_exptl_crystal_size_min 0.08
_refine_diff_density_max 0.482
_refine_diff_density_min -1.107
_refine_diff_density_rms 0.141
_refine_ls_extinction_method none
_refine_ls_goodness_of_fit_ref 1.080
_refine_ls_hydrogen_treatment constr
_refine_ls_matrix_type full
_refine_ls_number_parameters 223
_refine_ls_number_reflns 3881
_refine_ls_number_restraints 0
_refine_ls_restrained_S_all 1.080
_refine_ls_R_factor_all 0.0445
_refine_ls_R_factor_gt 0.0441
_refine_ls_shift/su_max 0.002
_refine_ls_shift/su_mean 0.000
_refine_ls_structure_factor_coef Fsqd
_refine_ls_weighting_details 'w=1/[\s^2^(Fo^2^)+(0.0900P)^2^+0.2330P] where P=(Fo^2^+2Fc^2^)/3'
_refine_ls_weighting_scheme calc
_refine_ls_wR_factor_gt 0.1240
_refine_ls_wR_factor_ref 0.1244
_reflns_Friedel_coverage 0.000
_reflns_number_gt 3846
_reflns_number_total 3881
_reflns_threshold_expression 'I > 2\s(I)'
_cod_data_source_file c8dt02140f2.cif
_cod_data_source_block comp_14c
_cod_depositor_comments 'Adding full bibliography for 7046963--7046983.cif.'
_cod_database_code 7046980
_shelxl_version_number 2014-3
_shelx_space_group_comment
;
The symmetry employed for this shelxl refinement is uniquely defined
by the following loop, which should always be used as a source of
symmetry information in preference to the above space-group names.
They are only intended as comments.
;
_shelx_estimated_absorpt_t_max 0.665
_shelx_estimated_absorpt_t_min 0.337
_olex2_refinement_description
;
1. Fixed Uiso
 At 1.2 times of:
  All C(H) groups
2.a Ternary CH refined with riding coordinates:
 C8(H8)
2.b Aromatic/amide H refined with riding coordinates:
 C1(H1), C3(H3), C5(H5), C10(H10), C11(H11), C12(H12), C13(H13), C14(H14),
 C16(H16), C17(H17), C18(H18), C19(H19), C20(H20)
;
_olex2_submission_special_instructions 'No special instructions were received'

loop_
_space_group_symop_operation_xyz
'x, y, z'
'-x, -y, -z'

loop_
_atom_site_label
_atom_site_type_symbol
_atom_site_fract_x
_atom_site_fract_y
_atom_site_fract_z
_atom_site_U_iso_or_equiv
_atom_site_adp_type
_atom_site_occupancy
_atom_site_site_symmetry_order
_atom_site_calc_flag
_atom_site_refinement_flags_posn
_atom_site_refinement_flags_adp
_atom_site_refinement_flags_occupancy
Cu1 Cu 1.0000 0.5000 0.5000 0.01451(13) Uani 1 2 d S T P
Cl1 Cl 0.12354(6) 0.68118(6) 0.63879(5) 0.02615(14) Uani 1 1 d . . .
Cl2 Cl 0.71954(6) 0.93700(6) 0.33701(5) 0.02932(15) Uani 1 1 d . . .
O1 O 0.85150(17) 0.66167(16) 0.46726(12) 0.0205(3) Uani 1 1 d . . .
N1 N 0.8214(2) 0.38372(18) 0.64831(13) 0.0162(3) Uani 1 1 d . . .
C1 C 0.6647(2) 0.4080(2) 0.66756(16) 0.0174(4) Uani 1 1 d . . .
H1 H 0.5897 0.3313 0.7306 0.021 Uiso 1 1 calc R . .
C2 C 0.5908(2) 0.5390(2) 0.60387(16) 0.0167(4) Uani 1 1 d . . .
C3 C 0.4158(2) 0.5460(2) 0.64350(17) 0.0193(4) Uani 1 1 d . . .
H3 H 0.3505 0.4631 0.7071 0.023 Uiso 1 1 calc R . .
C4 C 0.3400(2) 0.6721(2) 0.59043(18) 0.0199(4) Uani 1 1 d . . .
C5 C 0.4329(3) 0.7949(2) 0.49560(18) 0.0212(4) Uani 1 1 d . . .
H5 H 0.3793 0.8820 0.4593 0.025 Uiso 1 1 calc R . .
C6 C 0.6035(3) 0.7869(2) 0.45602(17) 0.0194(4) Uani 1 1 d . . .
C7 C 0.6901(2) 0.6601(2) 0.50808(16) 0.0166(3) Uani 1 1 d . . .
C8 C 0.8661(2) 0.2513(2) 0.73865(16) 0.0174(4) Uani 1 1 d . . .
H8 H 0.9872 0.2356 0.7044 0.021 Uiso 1 1 calc R . .
C9 C 0.8503(3) 0.2939(2) 0.85123(17) 0.0202(4) Uani 1 1 d . . .
C10 C 0.7590(3) 0.4153(3) 0.88400(19) 0.0270(4) Uani 1 1 d . . .
H10 H 0.6997 0.4780 0.8347 0.032 Uiso 1 1 calc R . .
C11 C 0.7532(3) 0.4465(3) 0.9882(2) 0.0352(5) Uani 1 1 d . . .
H11 H 0.6894 0.5295 1.0094 0.042 Uiso 1 1 calc R . .
C12 C 0.8397(4) 0.3577(3) 1.0605(2) 0.0390(6) Uani 1 1 d . . .
H12 H 0.8355 0.3791 1.1315 0.047 Uiso 1 1 calc R . .
C13 C 0.9324(4) 0.2375(3) 1.0288(2) 0.0402(6) Uani 1 1 d . . .
H13 H 0.9925 0.1762 1.0781 0.048 Uiso 1 1 calc R . .
C14 C 0.9379(3) 0.2056(3) 0.9248(2) 0.0318(5) Uani 1 1 d . . .
H14 H 1.0022 0.1228 0.9038 0.038 Uiso 1 1 calc R . .
C15 C 0.7730(3) 0.0981(2) 0.75735(17) 0.0197(4) Uani 1 1 d . . .
C16 C 0.8403(3) 0.0110(2) 0.67902(19) 0.0240(4) Uani 1 1 d . . .
H16 H 0.9445 0.0447 0.6199 0.029 Uiso 1 1 calc R . .
C17 C 0.7556(3) -0.1252(3) 0.6870(2) 0.0288(5) Uani 1 1 d . . .
H17 H 0.8026 -0.1838 0.6335 0.035 Uiso 1 1 calc R . .
C18 C 0.6040(3) -0.1749(2) 0.7722(2) 0.0293(5) Uani 1 1 d . . .
H18 H 0.5458 -0.2666 0.7765 0.035 Uiso 1 1 calc R . .
C19 C 0.5359(3) -0.0905(3) 0.8521(2) 0.0300(5) Uani 1 1 d . . .
H19 H 0.4320 -0.1250 0.9114 0.036 Uiso 1 1 calc R . .
C20 C 0.6217(3) 0.0451(2) 0.84439(18) 0.0248(4) Uani 1 1 d . . .
H20 H 0.5760 0.1018 0.8993 0.030 Uiso 1 1 calc R . .

loop_
_atom_site_aniso_label
_atom_site_aniso_U_11
_atom_site_aniso_U_22
_atom_site_aniso_U_33
_atom_site_aniso_U_23
_atom_site_aniso_U_13
_atom_site_aniso_U_12
Cu1 0.0166(2) 0.01249(19) 0.0131(2) 0.00040(14) -0.00672(15) 0.00052(13)
Cl1 0.0187(2) 0.0331(3) 0.0310(3) -0.0122(2) -0.01163(19) 0.00421(18)
Cl2 0.0283(3) 0.0206(2) 0.0302(3) 0.00609(19) -0.0097(2) 0.00336(18)
O1 0.0190(7) 0.0177(6) 0.0202(7) 0.0016(5) -0.0066(5) 0.0016(5)
N1 0.0213(8) 0.0137(7) 0.0138(7) -0.0008(5) -0.0086(6) -0.0002(6)
C1 0.0206(9) 0.0167(8) 0.0144(8) -0.0024(6) -0.0065(7) -0.0013(7)
C2 0.0205(9) 0.0163(8) 0.0158(8) -0.0044(7) -0.0094(7) 0.0002(7)
C3 0.0208(9) 0.0206(9) 0.0189(9) -0.0062(7) -0.0092(7) 0.0000(7)
C4 0.0183(9) 0.0239(9) 0.0234(9) -0.0108(8) -0.0113(7) 0.0038(7)
C5 0.0244(10) 0.0198(9) 0.0250(10) -0.0083(7) -0.0144(8) 0.0054(7)
C6 0.0242(9) 0.0161(8) 0.0196(9) -0.0030(7) -0.0113(7) 0.0009(7)
C7 0.0192(9) 0.0163(8) 0.0163(8) -0.0053(7) -0.0080(7) 0.0018(6)
C8 0.0223(9) 0.0141(8) 0.0130(8) 0.0024(6) -0.0075(7) -0.0005(6)
C9 0.0242(9) 0.0180(8) 0.0170(8) 0.0005(7) -0.0090(7) -0.0056(7)
C10 0.0351(11) 0.0252(10) 0.0225(10) -0.0056(8) -0.0128(9) 0.0009(8)
C11 0.0452(14) 0.0347(12) 0.0302(12) -0.0152(10) -0.0119(10) -0.0021(10)
C12 0.0535(16) 0.0443(14) 0.0227(11) -0.0087(10) -0.0157(10) -0.0156(12)
C13 0.0581(17) 0.0395(13) 0.0290(12) -0.0020(10) -0.0289(12) -0.0033(12)
C14 0.0437(13) 0.0275(11) 0.0281(11) -0.0030(9) -0.0215(10) 0.0020(9)
C15 0.0283(10) 0.0148(8) 0.0166(8) -0.0001(7) -0.0121(8) 0.0002(7)
C16 0.0273(10) 0.0243(9) 0.0243(10) -0.0083(8) -0.0129(8) 0.0055(8)
C17 0.0350(12) 0.0256(10) 0.0372(12) -0.0165(9) -0.0213(10) 0.0092(9)
C18 0.0394(12) 0.0177(9) 0.0375(12) -0.0064(8) -0.0226(10) -0.0007(8)
C19 0.0390(12) 0.0227(10) 0.0244(10) -0.0011(8) -0.0080(9) -0.0107(9)
C20 0.0334(11) 0.0204(9) 0.0181(9) -0.0035(7) -0.0057(8) -0.0049(8)

loop_
_atom_type_symbol
_atom_type_description
_atom_type_scat_dispersion_real
_atom_type_scat_dispersion_imag
_atom_type_scat_source
C C 0.0150 0.0070 'International Tables Vol C Tables 4.2.6.8 and 6.1.1.4'
H H 0.0000 0.0000 'International Tables Vol C Tables 4.2.6.8 and 6.1.1.4'
Cl Cl 0.3290 0.5400 'International Tables Vol C Tables 4.2.6.8 and 6.1.1.4'
Cu Cu -2.7970 3.6880 'International Tables Vol C Tables 4.2.6.8 and 6.1.1.4'
N N 0.0250 0.0140 'International Tables Vol C Tables 4.2.6.8 and 6.1.1.4'
O O 0.0410 0.0250 'International Tables Vol C Tables 4.2.6.8 and 6.1.1.4'

loop_
_geom_angle_atom_site_label_1
_geom_angle_atom_site_label_2
_geom_angle_atom_site_label_3
_geom_angle
_geom_angle_site_symmetry_1
_geom_angle_site_symmetry_3
O1 Cu1 O1 180.0 2_766 .
O1 Cu1 N1 89.79(6) . 2_766
O1 Cu1 N1 90.21(6) . .
O1 Cu1 N1 90.21(6) 2_766 2_766
O1 Cu1 N1 89.79(6) 2_766 .
N1 Cu1 N1 180.0 2_766 .
C7 O1 Cu1 129.88(12) . .
C1 N1 Cu1 123.64(13) . .
C1 N1 C8 116.13(15) . .
C8 N1 Cu1 120.01(12) . .
N1 C1 H1 116.5 . .
N1 C1 C2 127.04(17) . .
C2 C1 H1 116.5 . .
C3 C2 C1 117.60(17) . .
C3 C2 C7 120.85(17) . .
C7 C2 C1 121.50(18) . .
C2 C3 H3 120.0 . .
C4 C3 C2 120.03(18) . .
C4 C3 H3 120.0 . .
C3 C4 Cl1 120.24(16) . .
C3 C4 C5 121.20(19) . .
C5 C4 Cl1 118.55(15) . .
C4 C5 H5 120.6 . .
C6 C5 C4 118.72(18) . .
C6 C5 H5 120.6 . .
C5 C6 Cl2 119.09(15) . .
C5 C6 C7 122.88(18) . .
C7 C6 Cl2 118.03(15) . .
O1 C7 C2 124.18(17) . .
O1 C7 C6 119.51(17) . .
C2 C7 C6 116.31(18) . .
N1 C8 H8 106.2 . .
N1 C8 C9 111.81(15) . .
N1 C8 C15 111.10(15) . .
C9 C8 H8 106.2 . .
C15 C8 H8 106.2 . .
C15 C8 C9 114.72(15) . .
C10 C9 C8 125.06(18) . .
C10 C9 C14 118.0(2) . .
C14 C9 C8 116.89(19) . .
C9 C10 H10 119.5 . .
C9 C10 C11 121.0(2) . .
C11 C10 H10 119.5 . .
C10 C11 H11 119.8 . .
C12 C11 C10 120.4(2) . .
C12 C11 H11 119.8 . .
C11 C12 H12 120.3 . .
C11 C12 C13 119.4(2) . .
C13 C12 H12 120.3 . .
C12 C13 H13 119.8 . .
C12 C13 C14 120.3(2) . .
C14 C13 H13 119.8 . .
C9 C14 C13 120.8(2) . .
C9 C14 H14 119.6 . .
C13 C14 H14 119.6 . .
C16 C15 C8 117.83(18) . .
C20 C15 C8 123.40(18) . .
C20 C15 C16 118.70(18) . .
C15 C16 H16 119.7 . .
C17 C16 C15 120.6(2) . .
C17 C16 H16 119.7 . .
C16 C17 H17 119.9 . .
C18 C17 C16 120.2(2) . .
C18 C17 H17 119.9 . .
C17 C18 H18 120.0 . .
C17 C18 C19 120.03(19) . .
C19 C18 H18 120.0 . .
C18 C19 H19 120.2 . .
C18 C19 C20 119.6(2) . .
C20 C19 H19 120.2 . .
C15 C20 C19 120.9(2) . .
C15 C20 H20 119.5 . .
C19 C20 H20 119.5 . .

loop_
_geom_bond_atom_site_label_1
_geom_bond_atom_site_label_2
_geom_bond_distance
_geom_bond_site_symmetry_2
Cu1 O1 1.9040(14) 2_766
Cu1 O1 1.9040(14) .
Cu1 N1 2.0183(16) 2_766
Cu1 N1 2.0183(16) .
Cl1 C4 1.744(2) .
Cl2 C6 1.735(2) .
O1 C7 1.297(2) .
N1 C1 1.288(3) .
N1 C8 1.499(2) .
C1 H1 0.9500 .
C1 C2 1.441(3) .
C2 C3 1.410(3) .
C2 C7 1.415(3) .
C3 H3 0.9500 .
C3 C4 1.368(3) .
C4 C5 1.399(3) .
C5 H5 0.9500 .
C5 C6 1.376(3) .
C6 C7 1.422(3) .
C8 H8 1.0000 .
C8 C9 1.528(3) .
C8 C15 1.525(3) .
C9 C10 1.391(3) .
C9 C14 1.395(3) .
C10 H10 0.9500 .
C10 C11 1.394(3) .
C11 H11 0.9500 .
C11 C12 1.380(4) .
C12 H12 0.9500 .
C12 C13 1.382(4) .
C13 H13 0.9500 .
C13 C14 1.396(3) .
C14 H14 0.9500 .
C15 C16 1.399(3) .
C15 C20 1.391(3) .
C16 H16 0.9500 .
C16 C17 1.397(3) .
C17 H17 0.9500 .
C17 C18 1.379(4) .
C18 H18 0.9500 .
C18 C19 1.397(3) .
C19 H19 0.9500 .
C19 C20 1.398(3) .
C20 H20 0.9500 .
